data_7201436
loop_
_publ_author_name
'Men, Yong-Biao'
'Sun, Junliang'
'Huang, Zhi-Tang'
'Zheng, Qi-Yu'

_publ_section_title
;
 Construction of 3-fold interpenetrated pcu organic frameworks from
 methanetetrabenzoic acid with zigzag bipyridines
;
_journal_issue 11
_journal_name_full CrystEngComm
_journal_page_first 2277
_journal_paper_doi 10.1039/b911506d
_journal_volume 11
_journal_year 2009
_chemical_formula_moiety 'C29 H20 O8 C12 H10 N2'
_chemical_formula_sum 'C41 H30 N2 O8'
_chemical_formula_weight 678.67
_chemical_name_systematic
;
?
;
_space_group_IT_number 15
_symmetry_cell_setting monoclinic
_symmetry_space_group_name_Hall '-C 2yc'
_symmetry_space_group_name_H-M 'C 1 2/c 1'
_atom_sites_solution_hydrogens geom
_atom_sites_solution_primary direct
_atom_sites_solution_secondary difmap
_audit_creation_method SHELXL-97
_cell_angle_alpha 90.00
_cell_angle_beta 105.45(3)
_cell_angle_gamma 90.00
_cell_formula_units_Z 4
_cell_length_a 16.962(3)
_cell_length_b 7.9204(16)
_cell_length_c 25.187(5)
_cell_measurement_reflns_used 390
_cell_measurement_temperature 173(2)
_cell_measurement_theta_max 27.48
_cell_measurement_theta_min 2.17
_cell_volume 3261.5(12)
_computing_cell_refinement 'CrystalClear (Rigaku Inc., 2008)'
_computing_data_collection 'CrystalClear (Rigaku Inc., 2008)'
_computing_data_reduction 'CrystalClear (Rigaku Inc., 2008)'
_computing_molecular_graphics 'XP in Siemens SHELXTL (Sheldrick, 1994)'
_computing_publication_material 'SHELX97 (Sheldrick, 1997)'
_computing_structure_refinement 'SHELXL-97 (Sheldrick, 1997)'
_computing_structure_solution 'SHELXS-97 (Sheldrick, 1990)'
_diffrn_ambient_temperature 173(2)
_diffrn_measured_fraction_theta_full 0.998
_diffrn_measured_fraction_theta_max 0.998
_diffrn_measurement_device_type 'Saturn724+ CCD'
_diffrn_measurement_method '\w scans at fixed \c = 45\%'
_diffrn_radiation_monochromator graphite
_diffrn_radiation_source 'sealed tube'
_diffrn_radiation_type MoK\a
_diffrn_radiation_wavelength 0.71073
_diffrn_reflns_av_R_equivalents 0.0312
_diffrn_reflns_av_sigmaI/netI 0.0271
_diffrn_reflns_limit_h_max 22
_diffrn_reflns_limit_h_min -19
_diffrn_reflns_limit_k_max 7
_diffrn_reflns_limit_k_min -10
_diffrn_reflns_limit_l_max 32
_diffrn_reflns_limit_l_min -32
_diffrn_reflns_number 11813
_diffrn_reflns_theta_full 27.48
_diffrn_reflns_theta_max 27.48
_diffrn_reflns_theta_min 2.49
_exptl_absorpt_coefficient_mu 0.097
_exptl_absorpt_correction_T_max 0.9828
_exptl_absorpt_correction_T_min 0.9632
_exptl_absorpt_correction_type multi-scan
_exptl_absorpt_process_details 'CrystalClear (Rigaku Inc., 2008)'
_exptl_crystal_colour colorless
_exptl_crystal_density_diffrn 1.382
_exptl_crystal_density_method 'not measured'
_exptl_crystal_description block
_exptl_crystal_F_000 1416
_exptl_crystal_size_max 0.39
_exptl_crystal_size_mid 0.24
_exptl_crystal_size_min 0.18
_refine_diff_density_max 0.263
_refine_diff_density_min -0.198
_refine_diff_density_rms 0.049
_refine_ls_extinction_method none
_refine_ls_goodness_of_fit_ref 1.096
_refine_ls_hydrogen_treatment constr
_refine_ls_matrix_type full
_refine_ls_number_parameters 231
_refine_ls_number_reflns 3729
_refine_ls_number_restraints 0
_refine_ls_restrained_S_all 1.096
_refine_ls_R_factor_all 0.0579
_refine_ls_R_factor_gt 0.0519
_refine_ls_shift/su_max 0.000
_refine_ls_shift/su_mean 0.000
_refine_ls_structure_factor_coef Fsqd
_refine_ls_weighting_details 'calc w=1/[\s^2^(Fo^2^)+(0.0581P)^2^+3.1056P] where P=(Fo^2^+2Fc^2^)/3'
_refine_ls_weighting_scheme calc
_refine_ls_wR_factor_gt 0.1275
_refine_ls_wR_factor_ref 0.1315
_reflns_number_gt 3400
_reflns_number_total 3729
_reflns_threshold_expression >2sigma(I)
_cod_data_source_file b911506d.txt
_cod_data_source_block HMTB_bipy_ete
_cod_depositor_comments
;
The following automatic conversions were performed:
'_exptl_absorpt_correction_type' value 'Multi-scan' changed to
'multi-scan' according to
'/home/saulius/struct/CIF-dictionaries/cif_core.dic' dictionary named
'cif_core.dic' version 2.4.1 from 2010-06-29.

Automatic conversion script
Id: cif_fix_enum 1527 2010-12-29 10:47:43Z saulius 
;
_cod_original_cell_volume 3261.3(11)
_cod_original_sg_symbol_H-M C2/c
_cod_database_code 7201436

loop_
_symmetry_equiv_pos_as_xyz
'x, y, z'
'-x, y, -z+1/2'
'x+1/2, y+1/2, z'
'-x+1/2, y+1/2, -z+1/2'
'-x, -y, -z'
'x, -y, z-1/2'
'-x+1/2, -y+1/2, -z'
'x+1/2, -y+1/2, z-1/2'

loop_
_atom_site_label
_atom_site_type_symbol
_atom_site_fract_x
_atom_site_fract_y
_atom_site_fract_z
_atom_site_U_iso_or_equiv
_atom_site_adp_type
_atom_site_occupancy
_atom_site_symmetry_multiplicity
_atom_site_calc_flag
_atom_site_refinement_flags
_atom_site_disorder_assembly
_atom_site_disorder_group
O1 O 0.03721(7) 1.56546(16) 0.08721(5) 0.0381(3) Uani 1 1 d . . .
H1 H 0.0545 1.6495 0.0733 0.057 Uiso 1 1 d R . .
O2 O 0.16831(8) 1.54256(16) 0.13521(6) 0.0389(3) Uani 1 1 d . . .
O3 O 0.25797(8) 0.33682(16) 0.32604(5) 0.0359(3) Uani 1 1 d . . .
H3 H 0.2785 0.2494 0.3431 0.054 Uiso 1 1 d R . .
O4 O 0.20750(7) 0.35192(15) 0.39928(5) 0.0338(3) Uani 1 1 d . . .
N1 N 0.08535(9) 1.17531(19) 0.54244(6) 0.0347(3) Uani 1 1 d . . .
C1 C 0.0000 0.9541(3) 0.2500 0.0212(4) Uani 1 2 d S . .
C2 C 0.02875(9) 1.07683(18) 0.21128(6) 0.0219(3) Uani 1 1 d . . .
C3 C -0.03011(9) 1.16446(19) 0.17143(6) 0.0242(3) Uani 1 1 d . . .
H3A H -0.0861 1.1341 0.1648 0.029 Uiso 1 1 calc R . .
C4 C -0.00844(10) 1.29493(19) 0.14141(6) 0.0256(3) Uani 1 1 d . . .
H4A H -0.0493 1.3518 0.1141 0.031 Uiso 1 1 calc R . .
C5 C 0.07314(10) 1.34255(19) 0.15127(6) 0.0245(3) Uani 1 1 d . . .
C6 C 0.13252(10) 1.2544(2) 0.19003(7) 0.0261(3) Uani 1 1 d . . .
H6A H 0.1885 1.2843 0.1963 0.031 Uiso 1 1 calc R . .
C7 C 0.11049(9) 1.12274(19) 0.21970(6) 0.0245(3) Uani 1 1 d . . .
H7A H 0.1517 1.0633 0.2460 0.029 Uiso 1 1 calc R . .
C8 C 0.09742(10) 1.4929(2) 0.12322(7) 0.0274(3) Uani 1 1 d . . .
C9 C 0.06687(9) 0.83096(18) 0.28101(6) 0.0214(3) Uani 1 1 d . . .
C10 C 0.11237(9) 0.74119(19) 0.25158(6) 0.0242(3) Uani 1 1 d . . .
H10A H 0.1087 0.7718 0.2145 0.029 Uiso 1 1 calc R . .
C11 C 0.16263(9) 0.60849(19) 0.27535(6) 0.0247(3) Uani 1 1 d . . .
H11A H 0.1937 0.5500 0.2549 0.030 Uiso 1 1 calc R . .
C12 C 0.16757(9) 0.56091(19) 0.32950(6) 0.0237(3) Uani 1 1 d . . .
C13 C 0.12404(10) 0.6519(2) 0.35962(6) 0.0258(3) Uani 1 1 d . . .
H13A H 0.1284 0.6222 0.3968 0.031 Uiso 1 1 calc R . .
C14 C 0.07435(10) 0.7854(2) 0.33565(6) 0.0252(3) Uani 1 1 d . . .
H14A H 0.0450 0.8466 0.3567 0.030 Uiso 1 1 calc R . .
C15 C 0.21335(9) 0.4076(2) 0.35551(6) 0.0257(3) Uani 1 1 d . . .
C16 C 0.12011(12) 1.2106(2) 0.50190(7) 0.0380(4) Uani 1 1 d . . .
H16A H 0.1135 1.3209 0.4865 0.046 Uiso 1 1 calc R . .
C17 C 0.16495(12) 1.0951(2) 0.48138(7) 0.0349(4) Uani 1 1 d . . .
H17A H 0.1871 1.1247 0.4517 0.042 Uiso 1 1 calc R . .
C18 C 0.17759(10) 0.9347(2) 0.50438(7) 0.0300(4) Uani 1 1 d . . .
C19 C 0.13902(11) 0.8957(2) 0.54542(8) 0.0354(4) Uani 1 1 d . . .
H19A H 0.1438 0.7858 0.5611 0.043 Uiso 1 1 calc R . .
C20 C 0.09383(12) 1.0183(2) 0.56301(8) 0.0363(4) Uani 1 1 d . . .
H20A H 0.0677 0.9902 0.5908 0.044 Uiso 1 1 calc R . .
C21 C 0.23377(11) 0.8201(2) 0.48684(7) 0.0313(4) Uani 1 1 d . . .
H21A H 0.2483 0.8480 0.4540 0.038 Uiso 1 1 calc R . .

loop_
_atom_site_aniso_label
_atom_site_aniso_U_11
_atom_site_aniso_U_22
_atom_site_aniso_U_33
_atom_site_aniso_U_23
_atom_site_aniso_U_13
_atom_site_aniso_U_12
O1 0.0372(7) 0.0333(7) 0.0447(7) 0.0163(5) 0.0124(6) -0.0024(5)
O2 0.0361(7) 0.0301(7) 0.0507(8) 0.0058(6) 0.0119(6) -0.0097(5)
O3 0.0388(7) 0.0312(7) 0.0390(7) 0.0060(5) 0.0126(5) 0.0129(5)
O4 0.0336(7) 0.0325(6) 0.0352(6) 0.0082(5) 0.0089(5) 0.0058(5)
N1 0.0397(8) 0.0292(7) 0.0347(8) -0.0062(6) 0.0091(6) 0.0052(6)
C1 0.0209(10) 0.0192(10) 0.0244(10) 0.000 0.0078(8) 0.000
C2 0.0253(7) 0.0175(7) 0.0238(7) -0.0019(5) 0.0083(6) -0.0015(6)
C3 0.0207(7) 0.0226(7) 0.0290(8) 0.0004(6) 0.0064(6) -0.0008(6)
C4 0.0279(8) 0.0216(7) 0.0265(7) 0.0021(6) 0.0057(6) 0.0012(6)
C5 0.0294(8) 0.0191(7) 0.0271(7) -0.0018(6) 0.0112(6) -0.0015(6)
C6 0.0230(7) 0.0227(7) 0.0337(8) -0.0021(6) 0.0093(6) -0.0025(6)
C7 0.0235(8) 0.0215(7) 0.0280(7) 0.0006(6) 0.0058(6) 0.0013(6)
C8 0.0325(9) 0.0214(8) 0.0304(8) -0.0016(6) 0.0120(6) -0.0032(6)
C9 0.0201(7) 0.0177(7) 0.0262(7) -0.0010(6) 0.0060(6) -0.0017(5)
C10 0.0256(8) 0.0232(7) 0.0241(7) 0.0013(6) 0.0074(6) -0.0001(6)
C11 0.0232(7) 0.0222(7) 0.0302(8) -0.0014(6) 0.0094(6) 0.0008(6)
C12 0.0203(7) 0.0195(7) 0.0299(8) 0.0001(6) 0.0042(6) -0.0001(6)
C13 0.0294(8) 0.0238(8) 0.0235(7) 0.0010(6) 0.0055(6) 0.0010(6)
C14 0.0279(8) 0.0221(7) 0.0266(7) -0.0016(6) 0.0089(6) 0.0016(6)
C15 0.0221(7) 0.0224(8) 0.0301(8) 0.0007(6) 0.0026(6) -0.0016(6)
C16 0.0524(11) 0.0287(9) 0.0318(9) 0.0008(7) 0.0093(8) 0.0055(8)
C17 0.0465(11) 0.0318(9) 0.0280(8) 0.0008(7) 0.0131(7) 0.0030(8)
C18 0.0343(9) 0.0277(8) 0.0278(8) -0.0044(6) 0.0081(7) 0.0000(7)
C19 0.0433(10) 0.0251(8) 0.0424(10) -0.0008(7) 0.0193(8) -0.0001(7)
C20 0.0419(10) 0.0324(9) 0.0397(9) -0.0047(7) 0.0199(8) -0.0014(8)
C21 0.0379(9) 0.0293(8) 0.0295(8) -0.0040(6) 0.0139(7) -0.0008(7)

loop_
_atom_type_symbol
_atom_type_description
_atom_type_scat_dispersion_real
_atom_type_scat_dispersion_imag
_atom_type_scat_source
C C 0.0033 0.0016 'International Tables Vol C Tables 4.2.6.8 and 6.1.1.4'
H H 0.0000 0.0000 'International Tables Vol C Tables 4.2.6.8 and 6.1.1.4'
N N 0.0061 0.0033 'International Tables Vol C Tables 4.2.6.8 and 6.1.1.4'
O O 0.0106 0.0060 'International Tables Vol C Tables 4.2.6.8 and 6.1.1.4'

loop_
_geom_angle_atom_site_label_1
_geom_angle_atom_site_label_2
_geom_angle_atom_site_label_3
_geom_angle
_geom_angle_site_symmetry_1
_geom_angle_site_symmetry_3
_geom_angle_publ_flag
C8 O1 H1 110.1 . . ?
C15 O3 H3 106.6 . . ?
C16 N1 C20 117.73(15) . . ?
C9 C1 C9 101.47(16) 2 . ?
C9 C1 C2 113.87(8) 2 2 ?
C9 C1 C2 113.06(8) . 2 ?
C9 C1 C2 113.06(8) 2 . ?
C9 C1 C2 113.87(8) . . ?
C2 C1 C2 102.04(16) 2 . ?
C7 C2 C3 118.11(14) . . ?
C7 C2 C1 122.45(12) . . ?
C3 C2 C1 118.73(12) . . ?
C4 C3 C2 121.30(14) . . ?
C4 C3 H3A 119.4 . . ?
C2 C3 H3A 119.4 . . ?
C3 C4 C5 120.01(14) . . ?
C3 C4 H4A 120.0 . . ?
C5 C4 H4A 120.0 . . ?
C6 C5 C4 119.31(14) . . ?
C6 C5 C8 119.48(14) . . ?
C4 C5 C8 121.12(14) . . ?
C5 C6 C7 120.40(14) . . ?
C5 C6 H6A 119.8 . . ?
C7 C6 H6A 119.8 . . ?
C6 C7 C2 120.83(14) . . ?
C6 C7 H7A 119.6 . . ?
C2 C7 H7A 119.6 . . ?
O2 C8 O1 124.45(15) . . ?
O2 C8 C5 120.97(15) . . ?
O1 C8 C5 114.56(14) . . ?
C14 C9 C10 118.25(14) . . ?
C14 C9 C1 121.65(12) . . ?
C10 C9 C1 119.25(12) . . ?
C11 C10 C9 121.32(14) . . ?
C11 C10 H10A 119.3 . . ?
C9 C10 H10A 119.3 . . ?
C10 C11 C12 119.81(14) . . ?
C10 C11 H11A 120.1 . . ?
C12 C11 H11A 120.1 . . ?
C13 C12 C11 119.36(14) . . ?
C13 C12 C15 118.06(14) . . ?
C11 C12 C15 122.44(14) . . ?
C14 C13 C12 120.44(14) . . ?
C14 C13 H13A 119.8 . . ?
C12 C13 H13A 119.8 . . ?
C13 C14 C9 120.78(14) . . ?
C13 C14 H14A 119.6 . . ?
C9 C14 H14A 119.6 . . ?
O4 C15 O3 123.65(15) . . ?
O4 C15 C12 122.26(15) . . ?
O3 C15 C12 114.06(14) . . ?
N1 C16 C17 123.23(17) . . ?
N1 C16 H16A 118.4 . . ?
C17 C16 H16A 118.4 . . ?
C16 C17 C18 119.42(16) . . ?
C16 C17 H17A 120.3 . . ?
C18 C17 H17A 120.3 . . ?
C17 C18 C19 117.37(16) . . ?
C17 C18 C21 118.75(15) . . ?
C19 C18 C21 123.78(16) . . ?
C20 C19 C18 119.42(17) . . ?
C20 C19 H19A 120.3 . . ?
C18 C19 H19A 120.3 . . ?
N1 C20 C19 122.69(17) . . ?
N1 C20 H20A 118.7 . . ?
C19 C20 H20A 118.7 . . ?
C21 C21 C18 125.5(2) 7_566 . ?
C21 C21 H21A 117.3 7_566 . ?
C18 C21 H21A 117.3 . . ?

loop_
_geom_bond_atom_site_label_1
_geom_bond_atom_site_label_2
_geom_bond_distance
_geom_bond_site_symmetry_2
_geom_bond_publ_flag
O1 C8 1.305(2) . ?
O1 H1 0.8400 . ?
O2 C8 1.224(2) . ?
O3 C15 1.318(2) . ?
O3 H3 0.8400 . ?
O4 C15 1.216(2) . ?
N1 C16 1.338(2) . ?
N1 C20 1.340(2) . ?
C1 C9 1.542(2) 2 ?
C1 C9 1.542(2) . ?
C1 C2 1.5448(19) 2 ?
C1 C2 1.5448(19) . ?
C2 C7 1.394(2) . ?
C2 C3 1.397(2) . ?
C3 C4 1.387(2) . ?
C3 H3A 0.9500 . ?
C4 C5 1.391(2) . ?
C4 H4A 0.9500 . ?
C5 C6 1.389(2) . ?
C5 C8 1.497(2) . ?
C6 C7 1.391(2) . ?
C6 H6A 0.9500 . ?
C7 H7A 0.9500 . ?
C9 C14 1.395(2) . ?
C9 C10 1.398(2) . ?
C10 C11 1.385(2) . ?
C10 H10A 0.9500 . ?
C11 C12 1.396(2) . ?
C11 H11A 0.9500 . ?
C12 C13 1.392(2) . ?
C12 C15 1.495(2) . ?
C13 C14 1.386(2) . ?
C13 H13A 0.9500 . ?
C14 H14A 0.9500 . ?
C16 C17 1.376(3) . ?
C16 H16A 0.9500 . ?
C17 C18 1.389(2) . ?
C17 H17A 0.9500 . ?
C18 C19 1.397(2) . ?
C18 C21 1.467(2) . ?
C19 C20 1.381(2) . ?
C19 H19A 0.9500 . ?
C20 H20A 0.9500 . ?
C21 C21 1.334(3) 7_566 ?
C21 H21A 0.9500 . ?

loop_
_geom_hbond_atom_site_label_D
_geom_hbond_atom_site_label_H
_geom_hbond_atom_site_label_A
_geom_hbond_distance_DH
_geom_hbond_distance_HA
_geom_hbond_distance_DA
_geom_hbond_angle_DHA
_geom_hbond_site_symmetry_A
O1 H1 N1 0.84 1.74 2.5777(19) 177.2 6_585
O3 H3 O2 0.84 1.88 2.7014(18) 165.7 4_535

loop_
_geom_torsion_atom_site_label_1
_geom_torsion_atom_site_label_2
_geom_torsion_atom_site_label_3
_geom_torsion_atom_site_label_4
_geom_torsion
_geom_torsion_site_symmetry_1
_geom_torsion_site_symmetry_2
_geom_torsion_site_symmetry_3
_geom_torsion_site_symmetry_4
_geom_torsion_publ_flag
C9 C1 C2 C7 -140.58(13) 2 . . . ?
C9 C1 C2 C7 -25.45(19) . . . . ?
C2 C1 C2 C7 96.71(14) 2 . . . ?
C9 C1 C2 C3 49.29(18) 2 . . . ?
C9 C1 C2 C3 164.41(13) . . . . ?
C2 C1 C2 C3 -73.43(12) 2 . . . ?
C7 C2 C3 C4 -0.8(2) . . . . ?
C1 C2 C3 C4 169.78(14) . . . . ?
C2 C3 C4 C5 -1.0(2) . . . . ?
C3 C4 C5 C6 2.2(2) . . . . ?
C3 C4 C5 C8 -174.34(14) . . . . ?
C4 C5 C6 C7 -1.6(2) . . . . ?
C8 C5 C6 C7 174.92(14) . . . . ?
C5 C6 C7 C2 -0.1(2) . . . . ?
C3 C2 C7 C6 1.3(2) . . . . ?
C1 C2 C7 C6 -168.88(14) . . . . ?
C6 C5 C8 O2 -2.4(2) . . . . ?
C4 C5 C8 O2 174.10(15) . . . . ?
C6 C5 C8 O1 179.35(14) . . . . ?
C4 C5 C8 O1 -4.1(2) . . . . ?
C9 C1 C9 C14 -96.39(14) 2 . . . ?
C2 C1 C9 C14 25.95(19) 2 . . . ?
C2 C1 C9 C14 141.82(14) . . . . ?
C9 C1 C9 C10 72.85(12) 2 . . . ?
C2 C1 C9 C10 -164.80(13) 2 . . . ?
C2 C1 C9 C10 -48.93(18) . . . . ?
C14 C9 C10 C11 1.1(2) . . . . ?
C1 C9 C10 C11 -168.52(14) . . . . ?
C9 C10 C11 C12 0.9(2) . . . . ?
C10 C11 C12 C13 -2.3(2) . . . . ?
C10 C11 C12 C15 173.19(14) . . . . ?
C11 C12 C13 C14 1.9(2) . . . . ?
C15 C12 C13 C14 -173.87(14) . . . . ?
C12 C13 C14 C9 0.1(2) . . . . ?
C10 C9 C14 C13 -1.6(2) . . . . ?
C1 C9 C14 C13 167.77(14) . . . . ?
C13 C12 C15 O4 7.0(2) . . . . ?
C11 C12 C15 O4 -168.57(15) . . . . ?
C13 C12 C15 O3 -174.94(14) . . . . ?
C11 C12 C15 O3 9.5(2) . . . . ?
C20 N1 C16 C17 -1.3(3) . . . . ?
N1 C16 C17 C18 -2.0(3) . . . . ?
C16 C17 C18 C19 4.0(3) . . . . ?
C16 C17 C18 C21 -172.49(17) . . . . ?
C17 C18 C19 C20 -3.0(3) . . . . ?
C21 C18 C19 C20 173.36(17) . . . . ?
C16 N1 C20 C19 2.4(3) . . . . ?
C18 C19 C20 N1 -0.3(3) . . . . ?
C17 C18 C21 C21 164.0(2) . . . 7_566 ?
C19 C18 C21 C21 -12.3(3) . . . 7_566 ?
